data_7219017
loop_
_publ_author_name
'Ghosh, Sirina'
'Bedi, Anjan'
'Zade, Sanjio S.'

_publ_section_title
;
 Thienopyrrole and Selenophenopyrrole Donor Fused with Benzotriazole
 Acceptor: Microwave Assisted Synthesis and Electrochemical Polymerization
;
_journal_name_full 'RSC Adv.'
_journal_paper_doi 10.1039/C4RA14850A
_journal_year 2014
_chemical_formula_moiety 'C22 H23 N5 Se2'
_chemical_formula_sum 'C22 H23 N5 Se2'
_chemical_formula_weight 515.37
_chemical_name_systematic methylselenopyrrole
_space_group_crystal_system monoclinic
_space_group_IT_number 14
_space_group_name_Hall '-P 2yn'
_space_group_name_H-M_alt 'P 1 21/n 1'
_symmetry_space_group_name_Hall '-P 2yn'
_symmetry_space_group_name_H-M 'P 1 21/n 1'
_atom_sites_solution_hydrogens geom
_atom_sites_solution_primary direct
_atom_sites_solution_secondary difmap
_audit_creation_date 2014-07-31
_audit_creation_method
;
  Olex2 1.2-ac2
  (compiled 2012.03.27 svn.r2268, GUI svn.r4156)
;
_audit_update_record
;
2014-08-27 deposited with the CCDC.
2014-12-04 downloaded from the CCDC.
;
_cell_angle_alpha 90.00
_cell_angle_beta 102.721(4)
_cell_angle_gamma 90.00
_cell_formula_units_Z 4
_cell_length_a 9.5962(4)
_cell_length_b 14.5492(5)
_cell_length_c 15.4086(6)
_cell_measurement_reflns_used 3722
_cell_measurement_temperature 99.98(10)
_cell_measurement_theta_max 28.0090
_cell_measurement_theta_min 2.2950
_cell_volume 2098.50(14)
_computing_cell_refinement
;
CrysAlisPro, Agilent Technologies,
Version 1.171.37.33c (release 11-04-2014 CrysAlis171 .NET)
(compiled Apr 11 2014,15:12:41)
;
_computing_data_collection
;
CrysAlisPro, Agilent Technologies,
Version 1.171.37.33c (release 11-04-2014 CrysAlis171 .NET)
(compiled Apr 11 2014,15:12:41)
;
_computing_data_reduction
;
CrysAlisPro, Agilent Technologies,
Version 1.171.37.33c (release 11-04-2014 CrysAlis171 .NET)
(compiled Apr 11 2014,15:12:41)
;
_computing_molecular_graphics
;
O. V. Dolomanov, L. J. Bourhis, R. J. Gildea, J. A. K. Howard and H. Puschmann,
OLEX2: a complete structure solution, refinement and analysis program.
J. Appl. Cryst. (2009). 42, 339-341.
;
_computing_publication_material
;
O. V. Dolomanov, L. J. Bourhis, R. J. Gildea, J. A. K. Howard and H. Puschmann,
OLEX2: a complete structure solution, refinement and analysis program.
J. Appl. Cryst. (2009). 42, 339-341.
;
_computing_structure_refinement
;
SHELXL, G.M. Sheldrick, Acta Cryst.
(2008). A64, 112-122
;
_computing_structure_solution
;
SHELXS, G.M. Sheldrick, Acta Cryst.
(2008). A64, 112-122
;
_diffrn_ambient_environment N~2~
_diffrn_ambient_temperature 99.98(10)
_diffrn_detector 'CCD plate'
_diffrn_detector_area_resol_mean 7.9580
_diffrn_detector_type Eos
_diffrn_measured_fraction_theta_full 0.9991
_diffrn_measured_fraction_theta_max 0.9991
_diffrn_measurement_details
;
  1 omega   43.00  112.00   1.0000   30.0000
omega____ theta____ kappa____ phi______ frames
    -       27.5074  178.0000   60.0000 69

  2 omega  -52.00  106.00   1.0000   30.0000
omega____ theta____ kappa____ phi______ frames
    -       27.5074   19.0000 -150.0000 158

  3 omega   85.00  114.00   1.0000   30.0000
omega____ theta____ kappa____ phi______ frames
    -       27.5074    0.0000 -120.0000 29
;
_diffrn_measurement_device 'four-circle diffractometer'
_diffrn_measurement_device_type 'SuperNova, Dual, Cu at zero, Eos'
_diffrn_measurement_method '\w scans'
_diffrn_orient_matrix_UB_11 -0.0358074000
_diffrn_orient_matrix_UB_12 -0.0276945000
_diffrn_orient_matrix_UB_13 -0.0359369000
_diffrn_orient_matrix_UB_21 0.0570079000
_diffrn_orient_matrix_UB_22 0.0066920000
_diffrn_orient_matrix_UB_23 -0.0218031000
_diffrn_orient_matrix_UB_31 0.0347026000
_diffrn_orient_matrix_UB_32 -0.0396179000
_diffrn_orient_matrix_UB_33 0.0213984000
_diffrn_radiation_monochromator mirror
_diffrn_radiation_probe x-ray
_diffrn_radiation_type 'Mo K\a'
_diffrn_radiation_wavelength 0.71073
_diffrn_reflns_av_R_equivalents 0.0314
_diffrn_reflns_av_unetI/netI 0.0527
_diffrn_reflns_limit_h_max 7
_diffrn_reflns_limit_h_min -12
_diffrn_reflns_limit_k_max 12
_diffrn_reflns_limit_k_min -19
_diffrn_reflns_limit_l_max 20
_diffrn_reflns_limit_l_min -20
_diffrn_reflns_number 8088
_diffrn_reflns_theta_full 28.14
_diffrn_reflns_theta_max 28.14
_diffrn_reflns_theta_min 1.95
_diffrn_source 'SuperNova (Mo) X-ray Source'
_exptl_absorpt_coefficient_mu 3.543
_exptl_absorpt_correction_T_max 1.00000
_exptl_absorpt_correction_T_min 0.57743
_exptl_absorpt_correction_type multi-scan
_exptl_absorpt_process_details
;
CrysAlisPro, Agilent Technologies,
Version 1.171.37.33c (release 11-04-2014 CrysAlis171 .NET)
(compiled Apr 11 2014,15:12:41)
Empirical absorption correction using spherical harmonics,
 implemented in SCALE3 ABSPACK scaling algorithm.
;
_exptl_crystal_colour yellow
_exptl_crystal_colour_primary yellow
_exptl_crystal_density_diffrn 1.631
_exptl_crystal_density_method 'not measured'
_exptl_crystal_description prism
_exptl_crystal_F_000 1032
_exptl_crystal_preparation Luminescent
_exptl_crystal_recrystallization_method 'Re-crystallisation from solvent: hexane-DCM'
_exptl_crystal_size_max 0.58
_exptl_crystal_size_mid 0.2
_exptl_crystal_size_min 0.09
_refine_diff_density_max 2.029
_refine_diff_density_min -0.837
_refine_diff_density_rms 0.190
_refine_ls_extinction_method none
_refine_ls_goodness_of_fit_ref 1.065
_refine_ls_hydrogen_treatment mixed
_refine_ls_matrix_type full
_refine_ls_number_parameters 247
_refine_ls_number_reflns 4595
_refine_ls_number_restraints 0
_refine_ls_restrained_S_all 1.065
_refine_ls_R_factor_all 0.0598
_refine_ls_R_factor_gt 0.0456
_refine_ls_shift/su_max 0.001
_refine_ls_shift/su_mean 0.000
_refine_ls_structure_factor_coef Fsqd
_refine_ls_weighting_details 'calc w=1/[\s^2^(Fo^2^)+(0.0599P)^2^+2.2551P] where P=(Fo^2^+2Fc^2^)/3'
_refine_ls_weighting_scheme calc
_refine_ls_wR_factor_gt 0.1143
_refine_ls_wR_factor_ref 0.1218
_reflns_number_gt 3710
_reflns_number_total 4595
_reflns_threshold_expression >2sigma(I)
_cod_data_source_file c4ra14850a2.cif
_cod_data_source_block setzme
_cod_database_code 7219017
_chemical_oxdiff_formula C22H23N5Se2
_reflns_odcompleteness_completeness 99.91
_reflns_odcompleteness_iscentric 1
_reflns_odcompleteness_theta 26.32

loop_
_space_group_symop_id
_space_group_symop_operation_xyz
1 'x, y, z'
2 '-x+1/2, y+1/2, -z+1/2'
3 '-x, -y, -z'
4 'x-1/2, -y-1/2, z-1/2'

loop_
_atom_site_label
_atom_site_type_symbol
_atom_site_fract_x
_atom_site_fract_y
_atom_site_fract_z
_atom_site_U_iso_or_equiv
_atom_site_adp_type
_atom_site_occupancy
_atom_site_symmetry_multiplicity
_atom_site_calc_flag
_atom_site_refinement_flags
C1 C 0.4995(4) 0.7213(3) 0.2540(3) 0.0250(8) Uani 1 1 d .
H1A H 0.4930 0.7808 0.2248 0.030 Uiso 1 1 calc R
H1B H 0.4172 0.7147 0.2804 0.030 Uiso 1 1 calc R
C2 C 0.4973(4) 0.6457(3) 0.1852(3) 0.0258(9) Uani 1 1 d .
H2A H 0.5153 0.5870 0.2154 0.031 Uiso 1 1 calc R
H2B H 0.5730 0.6566 0.1540 0.031 Uiso 1 1 calc R
C3 C 0.3543(4) 0.6418(3) 0.1181(3) 0.0246(8) Uani 1 1 d .
H3A H 0.2804 0.6233 0.1486 0.029 Uiso 1 1 calc R
H3B H 0.3307 0.7028 0.0938 0.029 Uiso 1 1 calc R
C4 C 0.3558(4) 0.5750(3) 0.0421(2) 0.0256(9) Uani 1 1 d .
H4A H 0.3815 0.5143 0.0664 0.031 Uiso 1 1 calc R
H4B H 0.4282 0.5943 0.0107 0.031 Uiso 1 1 calc R
C5 C 0.2111(4) 0.5698(3) -0.0239(3) 0.0297(9) Uani 1 1 d .
H5A H 0.1400 0.5468 0.0066 0.036 Uiso 1 1 calc R
H5B H 0.1826 0.6311 -0.0453 0.036 Uiso 1 1 calc R
C6 C 0.2144(6) 0.5086(4) -0.1022(3) 0.0512(14) Uani 1 1 d .
H6A H 0.1210 0.5063 -0.1406 0.077 Uiso 1 1 calc R
H6B H 0.2430 0.4477 -0.0814 0.077 Uiso 1 1 calc R
H6C H 0.2814 0.5326 -0.1344 0.077 Uiso 1 1 calc R
C7 C 0.8066(4) 0.4206(3) 0.6730(2) 0.0257(4) Uani 1 1 d .
H7 H 0.7830 0.3714 0.7056 0.031 Uiso 1 1 calc R
C8 C 0.9405(5) 0.4522(3) 0.6821(3) 0.0257(4) Uani 1 1 d .
H8 H 1.0188 0.4271 0.7215 0.031 Uiso 1 1 calc R
C9 C 0.9509(5) 0.5284(3) 0.6252(3) 0.0257(4) Uani 1 1 d .
C10 C 0.8245(5) 0.5566(3) 0.5697(2) 0.0257(4) Uani 1 1 d .
C11 C 0.8586(4) 0.6257(3) 0.5135(2) 0.0210(8) Uani 1 1 d .
C12 C 1.0092(4) 0.6398(3) 0.5385(2) 0.0211(8) Uani 1 1 d .
C13 C 1.0767(4) 0.7057(3) 0.4909(2) 0.0213(8) Uani 1 1 d .
C14 C 0.9960(4) 0.7451(2) 0.4114(2) 0.0210(8) Uani 1 1 d .
C15 C 1.0907(4) 0.8001(3) 0.3756(2) 0.0218(8) Uani 1 1 d .
C16 C 1.2233(4) 0.7960(3) 0.4325(3) 0.0240(8) Uani 1 1 d .
C17 C 1.3344(4) 0.8472(3) 0.4078(3) 0.0277(9) Uani 1 1 d .
H17 H 1.4274 0.8497 0.4417 0.033 Uiso 1 1 calc R
C18 C 1.2901(4) 0.8920(3) 0.3296(3) 0.0295(9) Uani 1 1 d .
H18 H 1.3500 0.9288 0.3045 0.035 Uiso 1 1 calc R
C19 C 0.8479(4) 0.7265(3) 0.3841(2) 0.0214(8) Uani 1 1 d .
C20 C 0.7784(4) 0.6705(3) 0.4356(2) 0.0209(8) Uani 1 1 d .
C21 C 1.2114(4) 0.5549(3) 0.6474(3) 0.0279(9) Uani 1 1 d .
H21A H 1.2499 0.5985 0.6931 0.042 Uiso 1 1 calc R
H21B H 1.2666 0.5560 0.6025 0.042 Uiso 1 1 calc R
H21C H 1.2149 0.4944 0.6728 0.042 Uiso 1 1 calc R
C22 C 1.3346(5) 0.7327(3) 0.5814(3) 0.0309(9) Uani 1 1 d .
H22A H 1.2981 0.7273 0.6344 0.046 Uiso 1 1 calc R
H22B H 1.3925 0.7870 0.5849 0.046 Uiso 1 1 calc R
H22C H 1.3913 0.6797 0.5756 0.046 Uiso 1 1 calc R
N1 N 0.6384(4) 0.6651(2) 0.3956(2) 0.0227(7) Uani 1 1 d .
N2 N 0.6292(4) 0.7177(2) 0.3235(2) 0.0225(7) Uani 1 1 d .
N3 N 0.7514(4) 0.7553(2) 0.3116(2) 0.0230(7) Uani 1 1 d .
N4 N 1.2157(3) 0.7390(2) 0.5041(2) 0.0235(7) Uani 1 1 d .
N5 N 1.0630(3) 0.5788(2) 0.6074(2) 0.0216(7) Uani 1 1 d .
Se1 Se 0.67030(5) 0.48565(3) 0.58728(3) 0.02650(13) Uani 1 1 d .
Se2 Se 1.09588(4) 0.87280(3) 0.27627(3) 0.02607(13) Uani 1 1 d .

loop_
_atom_site_aniso_label
_atom_site_aniso_U_11
_atom_site_aniso_U_22
_atom_site_aniso_U_33
_atom_site_aniso_U_23
_atom_site_aniso_U_13
_atom_site_aniso_U_12
C1 0.026(2) 0.024(2) 0.0239(19) 0.0029(17) 0.0024(16) 0.0000(17)
C2 0.028(2) 0.027(2) 0.0208(19) -0.0002(17) 0.0015(16) 0.0023(17)
C3 0.026(2) 0.028(2) 0.0195(18) 0.0022(16) 0.0046(16) 0.0009(17)
C4 0.026(2) 0.031(2) 0.0185(18) 0.0012(17) 0.0040(16) -0.0030(18)
C5 0.030(2) 0.034(2) 0.024(2) 0.0065(18) 0.0020(17) -0.0036(19)
C6 0.061(4) 0.059(3) 0.027(2) -0.004(2) -0.006(2) -0.009(3)
C7 0.0396(12) 0.0234(10) 0.0158(9) 0.0002(8) 0.0099(8) -0.0013(9)
C8 0.0396(12) 0.0234(10) 0.0158(9) 0.0002(8) 0.0099(8) -0.0013(9)
C9 0.0396(12) 0.0234(10) 0.0158(9) 0.0002(8) 0.0099(8) -0.0013(9)
C10 0.0396(12) 0.0234(10) 0.0158(9) 0.0002(8) 0.0099(8) -0.0013(9)
C11 0.028(2) 0.0208(19) 0.0146(17) -0.0031(15) 0.0047(15) -0.0022(16)
C12 0.031(2) 0.0181(18) 0.0139(17) -0.0020(15) 0.0054(15) -0.0003(16)
C13 0.026(2) 0.0189(19) 0.0199(18) -0.0047(15) 0.0079(15) -0.0018(16)
C14 0.029(2) 0.0173(18) 0.0173(17) -0.0023(15) 0.0067(15) -0.0013(16)
C15 0.031(2) 0.0190(18) 0.0166(17) 0.0016(15) 0.0091(16) -0.0019(16)
C16 0.029(2) 0.0199(19) 0.0236(19) -0.0014(16) 0.0067(16) -0.0005(17)
C17 0.025(2) 0.030(2) 0.030(2) -0.0051(18) 0.0104(17) -0.0063(18)
C18 0.027(2) 0.027(2) 0.038(2) -0.0042(19) 0.0158(18) -0.0060(18)
C19 0.0262(19) 0.0188(18) 0.0180(17) -0.0034(15) 0.0023(15) -0.0025(16)
C20 0.025(2) 0.0200(19) 0.0180(18) -0.0022(15) 0.0063(15) 0.0000(16)
C21 0.034(2) 0.028(2) 0.0212(19) -0.0005(17) 0.0055(17) 0.0021(19)
C22 0.030(2) 0.033(2) 0.027(2) -0.0005(18) 0.0003(17) -0.0033(19)
N1 0.0316(18) 0.0179(16) 0.0186(15) 0.0004(13) 0.0057(14) -0.0021(14)
N2 0.0274(17) 0.0199(16) 0.0191(15) 0.0005(13) 0.0030(13) -0.0039(14)
N3 0.0281(17) 0.0205(16) 0.0205(16) -0.0030(14) 0.0055(13) -0.0020(14)
N4 0.0256(17) 0.0244(17) 0.0200(16) -0.0018(14) 0.0045(13) -0.0017(14)
N5 0.0281(17) 0.0234(17) 0.0139(15) 0.0001(13) 0.0056(13) 0.0003(14)
Se1 0.0356(2) 0.0266(2) 0.0205(2) 0.00027(16) 0.01292(17) -0.00450(17)
Se2 0.0333(2) 0.0249(2) 0.0222(2) 0.00173(16) 0.01075(17) -0.00374(17)

loop_
_atom_type_symbol
_atom_type_description
_atom_type_scat_dispersion_real
_atom_type_scat_dispersion_imag
_atom_type_scat_source
C C 0.0033 0.0016 'International Tables Vol C Tables 4.2.6.8 and 6.1.1.4'
H H 0.0000 0.0000 'International Tables Vol C Tables 4.2.6.8 and 6.1.1.4'
N N 0.0061 0.0033 'International Tables Vol C Tables 4.2.6.8 and 6.1.1.4'
Se Se -0.0929 2.2259 'International Tables Vol C Tables 4.2.6.8 and 6.1.1.4'

loop_
_geom_angle_atom_site_label_1
_geom_angle_atom_site_label_2
_geom_angle_atom_site_label_3
_geom_angle
N2 C1 C2 111.4(3)
C1 C2 C3 111.8(3)
C4 C3 C2 112.7(3)
C3 C4 C5 112.4(3)
C6 C5 C4 112.7(4)
C8 C7 Se1 113.5(3)
C7 C8 C9 113.3(4)
C10 C9 C8 116.0(4)
N5 C9 C8 134.2(4)
N5 C9 C10 109.6(3)
C9 C10 C11 107.5(4)
C9 C10 Se1 111.1(3)
C11 C10 Se1 141.2(3)
C10 C11 C12 107.1(3)
C10 C11 C20 133.1(4)
C12 C11 C20 119.2(3)
C11 C12 C13 119.9(3)
N5 C12 C11 107.4(3)
N5 C12 C13 132.6(4)
C14 C13 C12 119.1(4)
N4 C13 C12 132.8(4)
N4 C13 C14 108.0(3)
C15 C14 C13 106.9(3)
C15 C14 C19 133.0(4)
C19 C14 C13 120.1(3)
C14 C15 Se2 140.9(3)
C16 C15 C14 108.1(3)
C16 C15 Se2 110.9(3)
C15 C16 C17 116.7(4)
C15 C16 N4 109.1(3)
N4 C16 C17 134.2(4)
C18 C17 C16 112.6(4)
C17 C18 Se2 113.8(3)
C20 C19 C14 120.9(3)
N3 C19 C14 130.3(4)
N3 C19 C20 108.8(3)
C19 C20 C11 120.2(4)
N1 C20 C11 130.7(3)
N1 C20 C19 108.9(3)
N2 N1 C20 102.9(3)
N1 N2 C1 121.5(3)
N1 N2 N3 116.5(3)
N3 N2 C1 121.1(3)
N2 N3 C19 102.8(3)
C13 N4 C16 107.8(3)
C13 N4 C22 130.5(3)
C16 N4 C22 121.0(3)
C9 N5 C12 108.4(3)
C9 N5 C21 121.3(3)
C12 N5 C21 129.5(3)
C10 Se1 C7 86.00(18)
C15 Se2 C18 85.91(18)

loop_
_geom_bond_atom_site_label_1
_geom_bond_atom_site_label_2
_geom_bond_distance
C1 C2 1.524(5)
C1 N2 1.453(5)
C2 C3 1.526(5)
C3 C4 1.525(5)
C4 C5 1.532(5)
C5 C6 1.504(7)
C7 C8 1.344(6)
C7 Se1 1.895(4)
C8 C9 1.430(5)
C9 C10 1.384(6)
C9 N5 1.379(5)
C10 C11 1.412(5)
C10 Se1 1.872(4)
C11 C12 1.426(5)
C11 C20 1.431(5)
C12 C13 1.445(5)
C12 N5 1.392(5)
C13 C14 1.417(5)
C13 N4 1.392(5)
C14 C15 1.411(5)
C14 C19 1.417(5)
C15 C16 1.378(6)
C15 Se2 1.870(4)
C16 C17 1.419(5)
C16 N4 1.395(5)
C17 C18 1.353(6)
C18 Se2 1.885(4)
C19 C20 1.404(5)
C19 N3 1.351(5)
C20 N1 1.352(5)
C21 N5 1.463(5)
C22 N4 1.459(5)
N1 N2 1.336(4)
N2 N3 1.342(4)
